data_7015889
loop_
_publ_author_name
'Oh, Minhak'
'Liu, Xinfang'
'Park, Mira'
'Kim, Dongwook'
'Moon, Dohyun'
'Lah, Myoung Soo'

_publ_section_title
;
 Entropically driven self-assembly of a strained hexanuclear indium
 metal-organic macrocycle and its behavior in solution.
;
_journal_issue 21
_journal_name_full 'Dalton transactions (Cambridge, England : 2003)'
_journal_page_first 5720
_journal_page_last 5727
_journal_paper_doi 10.1039/c1dt10220f
_journal_volume 40
_journal_year 2011
_chemical_formula_sum 'C85 H121 In6 N24 O40.5'
_chemical_formula_weight 2815.98
_chemical_name_systematic
;
?
;
_space_group_IT_number 45
_symmetry_cell_setting orthorhombic
_symmetry_space_group_name_Hall 'I 2 -2c'
_symmetry_space_group_name_H-M 'I b a 2'
_atom_sites_solution_hydrogens geom
_atom_sites_solution_primary direct
_atom_sites_solution_secondary difmap
_audit_creation_method SHELXL-97
_cell_angle_alpha 90.00
_cell_angle_beta 90.00
_cell_angle_gamma 90.00
_cell_formula_units_Z 8
_cell_length_a 22.955(5)
_cell_length_b 47.028(9)
_cell_length_c 20.745(4)
_cell_measurement_reflns_used 12231
_cell_measurement_temperature 100(2)
_cell_measurement_theta_max 22.92
_cell_measurement_theta_min 1.56
_cell_volume 22395(8)
_computing_cell_refinement HKL2000
_computing_data_collection 'ADSC Quantum-210 ADX Program'
_computing_data_reduction HKL2000
_computing_molecular_graphics 'Diamond 3.1e,ORTEP3'
_computing_publication_material WinGX
_computing_structure_refinement 'Bruker SHELXTL'
_computing_structure_solution 'Bruker SHELXTL'
_diffrn_ambient_temperature 100(2)
_diffrn_measured_fraction_theta_full 0.982
_diffrn_measured_fraction_theta_max 0.982
_diffrn_measurement_device_type 'CCD area detector'
_diffrn_measurement_method 'phi scans'
_diffrn_radiation_monochromator 'Si(111) double crystal monochromator'
_diffrn_radiation_source 'bending magnet 6B MX beamline'
_diffrn_radiation_type synchrotron
_diffrn_radiation_wavelength 0.70000
_diffrn_reflns_av_R_equivalents 0.0890
_diffrn_reflns_av_sigmaI/netI 0.0780
_diffrn_reflns_limit_h_max 25
_diffrn_reflns_limit_h_min -25
_diffrn_reflns_limit_k_max 52
_diffrn_reflns_limit_k_min -52
_diffrn_reflns_limit_l_max 22
_diffrn_reflns_limit_l_min -22
_diffrn_reflns_number 59544
_diffrn_reflns_theta_full 22.92
_diffrn_reflns_theta_max 22.92
_diffrn_reflns_theta_min 1.56
_exptl_absorpt_coefficient_mu 1.308
_exptl_absorpt_correction_T_max 0.9375
_exptl_absorpt_correction_T_min 0.8483
_exptl_absorpt_correction_type empirical
_exptl_absorpt_process_details HKL2000-Scalepack
_exptl_crystal_colour 'pale pink'
_exptl_crystal_density_diffrn 1.670
_exptl_crystal_density_method 'not measured'
_exptl_crystal_description block
_exptl_crystal_F_000 11336
_exptl_crystal_size_max 0.13
_exptl_crystal_size_mid 0.13
_exptl_crystal_size_min 0.05
_refine_diff_density_max 0.780
_refine_diff_density_min -0.981
_refine_diff_density_rms 0.115
_refine_ls_abs_structure_details 'Flack H D (1983), Acta Cryst. A39, 876-881'
_refine_ls_abs_structure_Flack 0.07(3)
_refine_ls_extinction_method none
_refine_ls_goodness_of_fit_ref 0.957
_refine_ls_hydrogen_treatment constr
_refine_ls_matrix_type full
_refine_ls_number_parameters 1372
_refine_ls_number_reflns 15841
_refine_ls_number_restraints 320
_refine_ls_restrained_S_all 0.966
_refine_ls_R_factor_all 0.0841
_refine_ls_R_factor_gt 0.0554
_refine_ls_shift/su_max 0.002
_refine_ls_shift/su_mean 0.000
_refine_ls_structure_factor_coef Fsqd
_refine_ls_weighting_details 'calc w=1/[\s^2^(Fo^2^)+(0.0869P)^2^+0.0000P] where P=(Fo^2^+2Fc^2^)/3'
_refine_ls_weighting_scheme calc
_refine_ls_wR_factor_gt 0.1297
_refine_ls_wR_factor_ref 0.1425
_reflns_number_gt 11198
_reflns_number_total 15841
_reflns_threshold_expression >2sigma(I)
_cod_data_source_file c1dt10220f.txt
_cod_data_source_block 1
_cod_depositor_comments
;
The following automatic conversions were performed:
'_symmetry_cell_setting' value 'Orthorhombic' changed to 'orthorhombic'
according to '/home/saulius/struct/CIF-dictionaries/cif_core.dic'
dictionary named 'cif_core.dic' version 2.4.1 from
2010-06-29.

'_exptl_absorpt_correction_type' value 'Empirical' changed to
'empirical' according to
'/home/saulius/struct/CIF-dictionaries/cif_core.dic' dictionary named
'cif_core.dic' version 2.4.1 from 2010-06-29.

Automatic conversion script
Id: cif_fix_enum 1555 2011-01-17 13:19:09Z saulius 
;
_cod_original_sg_symbol_H-M Iba2
_cod_original_formula_sum 'C85 H121 In6 N24 O40.50'
_cod_database_code 7015889

loop_
_symmetry_equiv_pos_as_xyz
'x, y, z'
'-x, -y, z'
'x+1/2, -y+1/2, z'
'-x+1/2, y+1/2, z'
'x+1/2, y+1/2, z+1/2'
'-x+1/2, -y+1/2, z+1/2'
'x+1, -y+1, z+1/2'
'-x+1, y+1, z+1/2'

loop_
_atom_site_label
_atom_site_type_symbol
_atom_site_fract_x
_atom_site_fract_y
_atom_site_fract_z
_atom_site_U_iso_or_equiv
_atom_site_adp_type
_atom_site_occupancy
_atom_site_symmetry_multiplicity
_atom_site_calc_flag
_atom_site_refinement_flags
_atom_site_disorder_assembly
_atom_site_disorder_group
In1 In 0.07355(4) 0.12990(2) 0.25961(4) 0.0606(2) Uani 1 1 d . A .
O1A O 0.1111(4) 0.0370(2) 0.2226(4) 0.074(3) Uani 1 1 d . A .
O2A O 0.1183(4) 0.1213(2) 0.3479(4) 0.073(3) Uani 1 1 d . A .
N1A N 0.0054(5) 0.1074(3) 0.2010(5) 0.071(3) Uani 1 1 d . . .
H1A1 H -0.0124 0.0941 0.2269 0.086 Uiso 1 1 calc R . .
H1A2 H -0.0225 0.1205 0.1892 0.086 Uiso 1 1 calc R . .
N2A N 0.1028(4) 0.0834(2) 0.2588(5) 0.059(3) Uani 1 1 d . . .
N3A N 0.1304(4) 0.0748(2) 0.3159(5) 0.063(3) Uani 1 1 d . A .
C1A C 0.0256(6) 0.0935(3) 0.1443(7) 0.067(4) Uani 1 1 d . . .
C2A C 0.0693(6) 0.0711(3) 0.1522(6) 0.072(4) Uani 1 1 d . . .
C3A C 0.0887(6) 0.0568(4) 0.0976(7) 0.081(4) Uani 1 1 d . . .
H3A H 0.1147 0.0412 0.1018 0.097 Uiso 1 1 calc R . .
C4A C 0.0696(7) 0.0654(4) 0.0365(7) 0.083(5) Uani 1 1 d . . .
H4A H 0.0840 0.0564 -0.0013 0.100 Uiso 1 1 calc R . .
C5A C 0.0293(6) 0.0873(3) 0.0325(7) 0.075(4) Uani 1 1 d . . .
H5A H 0.0170 0.0934 -0.0090 0.090 Uiso 1 1 calc R . .
C6A C 0.0067(6) 0.1004(3) 0.0848(7) 0.072(4) Uani 1 1 d . . .
H6A H -0.0227 0.1144 0.0797 0.087 Uiso 1 1 calc R . .
C7A C 0.0969(5) 0.0635(3) 0.2151(6) 0.059(3) Uani 1 1 d . . .
C8A C 0.1349(5) 0.0953(3) 0.3583(6) 0.062(4) Uani 1 1 d . . .
C91A C 0.1618(5) 0.0886(3) 0.4220(6) 0.071(4) Uani 0.57(3) 1 d PD A 1
H91A H 0.1698 0.0678 0.4264 0.086 Uiso 0.57(3) 1 calc PR A 1
C10A C 0.2198(8) 0.1069(5) 0.4314(10) 0.045(6) Uiso 0.57(3) 1 d PD A 1
H10A H 0.2545 0.0954 0.4202 0.054 Uiso 0.57(3) 1 calc PR A 1
H10B H 0.2189 0.1239 0.4034 0.054 Uiso 0.57(3) 1 calc PR A 1
C11A C 0.2218(8) 0.1159(5) 0.5052(9) 0.058(7) Uiso 0.57(3) 1 d PD A 1
H11A H 0.2369 0.1004 0.5326 0.069 Uiso 0.57(3) 1 calc PR A 1
H11B H 0.2460 0.1331 0.5116 0.069 Uiso 0.57(3) 1 calc PR A 1
C12A C 0.1559(8) 0.1221(6) 0.5200(12) 0.082(10) Uiso 0.57(3) 1 d PD A 1
H12A H 0.1475 0.1197 0.5665 0.099 Uiso 0.57(3) 1 calc PR A 1
H12B H 0.1453 0.1417 0.5071 0.099 Uiso 0.57(3) 1 calc PR A 1
C13A C 0.1216(9) 0.0998(5) 0.4787(8) 0.050(7) Uiso 0.57(3) 1 d PD A 1
H13A H 0.0861 0.1086 0.4606 0.059 Uiso 0.57(3) 1 calc PR A 1
H13B H 0.1096 0.0836 0.5064 0.059 Uiso 0.57(3) 1 calc PR A 1
C92A C 0.1618(5) 0.0886(3) 0.4220(6) 0.071(4) Uani 0.43(3) 1 d PD A 2
H92A H 0.1757 0.0684 0.4196 0.086 Uiso 0.43(3) 1 calc PR A 2
C20A C 0.2130(16) 0.1064(11) 0.452(2) 0.12(2) Uiso 0.43(3) 1 d PD A 2
H20A H 0.2128 0.1263 0.4359 0.142 Uiso 0.43(3) 1 calc PR A 2
H20B H 0.2514 0.0977 0.4428 0.142 Uiso 0.43(3) 1 calc PR A 2
C21A C 0.196(2) 0.1046(12) 0.5260(18) 0.117(17) Uiso 0.43(3) 1 d PD A 2
H21A H 0.2282 0.0942 0.5478 0.141 Uiso 0.43(3) 1 calc PR A 2
H21B H 0.1967 0.1242 0.5430 0.141 Uiso 0.43(3) 1 calc PR A 2
C22A C 0.137(3) 0.091(2) 0.549(2) 0.31(6) Uiso 0.43(3) 1 d PD A 2
H22A H 0.1141 0.1029 0.5782 0.369 Uiso 0.43(3) 1 calc PR A 2
H22B H 0.1424 0.0714 0.5686 0.369 Uiso 0.43(3) 1 calc PR A 2
C23A C 0.1133(13) 0.0897(13) 0.4772(15) 0.112(18) Uiso 0.43(3) 1 d PD A 2
H23A H 0.0889 0.1068 0.4701 0.134 Uiso 0.43(3) 1 calc PR A 2
H23B H 0.0878 0.0729 0.4725 0.134 Uiso 0.43(3) 1 calc PR A 2
In2 In 0.16252(4) 0.03075(2) 0.30784(4) 0.0644(2) Uani 1 1 d . . .
O1B O 0.2144(4) 0.0243(2) 0.3935(4) 0.072(3) Uani 1 1 d . A .
O2B O 0.3300(4) 0.05905(18) 0.2253(4) 0.068(2) Uani 1 1 d . A .
O3B O 0.1669(5) -0.0122(2) 0.2715(5) 0.102(4) Uani 1 1 d . A .
O4B O 0.0905(4) 0.0149(2) 0.3651(6) 0.109(4) Uani 1 1 d . A .
N1B N 0.3970(4) 0.0243(2) 0.3909(5) 0.059(3) Uani 1 1 d . . .
H1B1 H 0.3880 0.0062 0.3775 0.071 Uiso 1 1 calc R . .
H1B2 H 0.4360 0.0247 0.4012 0.071 Uiso 1 1 calc R . .
N2B N 0.2905(4) 0.0411(2) 0.3348(5) 0.057(3) Uani 1 1 d . . .
N3B N 0.2531(4) 0.0417(2) 0.2807(5) 0.058(3) Uani 1 1 d . A .
C1B C 0.3626(5) 0.0311(3) 0.4492(6) 0.055(3) Uani 1 1 d . A .
C2B C 0.3011(6) 0.0339(3) 0.4478(6) 0.062(4) Uani 1 1 d . . .
C3B C 0.2734(5) 0.0387(3) 0.5056(5) 0.057(3) Uani 1 1 d . A .
H3B H 0.2320 0.0386 0.5063 0.068 Uiso 1 1 calc R . .
C4B C 0.3020(7) 0.0438(3) 0.5614(6) 0.072(4) Uani 1 1 d . . .
H4B H 0.2808 0.0480 0.5995 0.086 Uiso 1 1 calc R A .
C5B C 0.3615(7) 0.0429(3) 0.5631(7) 0.072(4) Uani 1 1 d . A .
H5B H 0.3815 0.0468 0.6021 0.087 Uiso 1 1 calc R . .
C6B C 0.3932(6) 0.0361(3) 0.5067(6) 0.065(4) Uani 1 1 d . . .
H6B H 0.4345 0.0349 0.5077 0.078 Uiso 1 1 calc R A .
C7B C 0.2679(6) 0.0323(3) 0.3864(6) 0.054(3) Uani 1 1 d . A .
C8B C 0.2777(5) 0.0506(3) 0.2280(6) 0.054(3) Uani 1 1 d . . .
C91B C 0.2450(5) 0.0492(2) 0.1641(5) 0.062(4) Uani 0.43(3) 1 d PD A 1
H91B H 0.2026 0.0476 0.1747 0.075 Uiso 0.43(3) 1 calc PR A 1
C10B C 0.252(3) 0.0745(7) 0.119(2) 0.11(3) Uiso 0.43(3) 1 d PD A 1
H10C H 0.2132 0.0808 0.1032 0.134 Uiso 0.43(3) 1 calc PR A 1
H10D H 0.2705 0.0906 0.1420 0.134 Uiso 0.43(3) 1 calc PR A 1
C11B C 0.2892(14) 0.0647(6) 0.0639(13) 0.058(10) Uiso 0.43(3) 1 d PD A 1
H11C H 0.3311 0.0640 0.0753 0.069 Uiso 0.43(3) 1 calc PR A 1
H11D H 0.2835 0.0762 0.0245 0.069 Uiso 0.43(3) 1 calc PR A 1
C12B C 0.2626(15) 0.0352(5) 0.0583(12) 0.059(10) Uiso 0.43(3) 1 d PD A 1
H12C H 0.2227 0.0364 0.0402 0.070 Uiso 0.43(3) 1 calc PR A 1
H12D H 0.2865 0.0230 0.0297 0.070 Uiso 0.43(3) 1 calc PR A 1
C13B C 0.261(2) 0.0230(5) 0.1260(12) 0.09(2) Uiso 0.43(3) 1 d PD A 1
H13C H 0.2309 0.0080 0.1301 0.107 Uiso 0.43(3) 1 calc PR A 1
H13D H 0.2992 0.0153 0.1391 0.107 Uiso 0.43(3) 1 calc PR A 1
C92B C 0.2450(5) 0.0492(2) 0.1641(5) 0.062(4) Uani 0.57(3) 1 d PD A 2
H92B H 0.2038 0.0436 0.1731 0.075 Uiso 0.57(3) 1 calc PR A 2
C20B C 0.2446(16) 0.0777(4) 0.1306(10) 0.060(10) Uiso 0.57(3) 1 d PD A 2
H20C H 0.2085 0.0884 0.1406 0.072 Uiso 0.57(3) 1 calc PR A 2
H20D H 0.2787 0.0893 0.1435 0.072 Uiso 0.57(3) 1 calc PR A 2
C21B C 0.2475(13) 0.0702(5) 0.0599(10) 0.077(9) Uiso 0.57(3) 1 d PD A 2
H21C H 0.2087 0.0647 0.0430 0.092 Uiso 0.57(3) 1 calc PR A 2
H21D H 0.2633 0.0861 0.0340 0.092 Uiso 0.57(3) 1 calc PR A 2
C22B C 0.2886(16) 0.0452(8) 0.0612(15) 0.109(12) Uiso 0.57(3) 1 d PD A 2
H22C H 0.2852 0.0339 0.0211 0.131 Uiso 0.57(3) 1 calc PR A 2
H22D H 0.3294 0.0517 0.0658 0.131 Uiso 0.57(3) 1 calc PR A 2
C23B C 0.2705(12) 0.0280(5) 0.1183(10) 0.048(8) Uiso 0.57(3) 1 d PD A 2
H23C H 0.3044 0.0183 0.1378 0.057 Uiso 0.57(3) 1 calc PR A 2
H23D H 0.2412 0.0135 0.1059 0.057 Uiso 0.57(3) 1 calc PR A 2
In3 In 0.38058(3) 0.054520(18) 0.31076(4) 0.0544(2) Uani 1 1 d . A .
O1C O 0.5237(4) 0.1044(2) 0.2226(4) 0.067(2) Uani 1 1 d . A .
O2C O 0.3781(3) 0.08915(17) 0.3779(3) 0.052(2) Uani 1 1 d . . .
N1C N 0.4455(4) 0.0267(2) 0.2547(5) 0.058(3) Uani 1 1 d . . .
H1C1 H 0.4805 0.0263 0.2762 0.070 Uiso 1 1 calc R A .
H1C2 H 0.4316 0.0083 0.2527 0.070 Uiso 1 1 calc R . .
N2C N 0.4469(4) 0.0858(2) 0.2800(5) 0.057(3) Uani 1 1 d . . .
N3C N 0.4555(4) 0.10808(19) 0.3243(4) 0.053(2) Uani 1 1 d . A .
C1C C 0.4541(6) 0.0369(3) 0.1924(6) 0.059(3) Uani 1 1 d . A .
C2C C 0.4745(5) 0.0644(2) 0.1800(6) 0.049(3) Uani 1 1 d . . .
C3C C 0.4835(5) 0.0720(3) 0.1161(6) 0.054(3) Uani 1 1 d . A .
H3C H 0.5018 0.0896 0.1072 0.065 Uiso 1 1 calc R . .
C4C C 0.4674(6) 0.0553(3) 0.0657(6) 0.062(4) Uani 1 1 d . . .
H4C H 0.4716 0.0621 0.0228 0.075 Uiso 1 1 calc R A .
C5C C 0.4458(5) 0.0294(3) 0.0761(6) 0.060(3) Uani 1 1 d . A .
H5C H 0.4351 0.0179 0.0405 0.072 Uiso 1 1 calc R . .
C6C C 0.4385(5) 0.0187(3) 0.1403(7) 0.065(4) Uani 1 1 d . . .
H6C H 0.4238 0.0001 0.1479 0.078 Uiso 1 1 calc R A .
C7C C 0.4828(6) 0.0854(3) 0.2302(6) 0.057(3) Uani 1 1 d . A .
C8C C 0.4181(5) 0.1067(3) 0.3712(6) 0.056(3) Uani 1 1 d . A .
C9C C 0.4282(5) 0.1277(2) 0.4265(5) 0.057(3) Uani 1 1 d D . .
H9C H 0.4611 0.1409 0.4158 0.068 Uiso 1 1 calc R A .
C10C C 0.3727(5) 0.1450(3) 0.4421(5) 0.064(3) Uani 1 1 d D A .
H10E H 0.3735 0.1636 0.4200 0.077 Uiso 1 1 calc R . .
H10F H 0.3374 0.1345 0.4282 0.077 Uiso 1 1 calc R . .
C11C C 0.3729(7) 0.1489(3) 0.5153(5) 0.089(5) Uani 1 1 d D . .
H11E H 0.3334 0.1532 0.5319 0.107 Uiso 1 1 calc R A .
H11F H 0.4000 0.1643 0.5285 0.107 Uiso 1 1 calc R . .
C12C C 0.3944(6) 0.1196(3) 0.5378(6) 0.078(4) Uani 1 1 d D A .
H12E H 0.3621 0.1056 0.5377 0.094 Uiso 1 1 calc R . .
H12F H 0.4110 0.1207 0.5817 0.094 Uiso 1 1 calc R . .
C13C C 0.4415(5) 0.1113(3) 0.4882(5) 0.060(3) Uani 1 1 d D A .
H13E H 0.4807 0.1164 0.5046 0.072 Uiso 1 1 calc R . .
H13F H 0.4405 0.0906 0.4800 0.072 Uiso 1 1 calc R . .
In4 In 0.52343(4) 0.137950(19) 0.29044(4) 0.0577(2) Uani 1 1 d U . .
O1D O 0.5214(4) 0.17224(18) 0.3569(4) 0.062(2) Uani 1 1 d . A .
O2D O 0.3981(4) 0.19061(18) 0.1799(4) 0.062(2) Uani 1 1 d . A .
O3D O 0.6036(4) 0.15007(19) 0.2409(4) 0.066(2) Uani 1 1 d DU A .
O4D O 0.5790(4) 0.1155(2) 0.3587(4) 0.068(2) Uani 1 1 d . A .
N1D N 0.4432(5) 0.2521(2) 0.3116(5) 0.067(3) Uani 1 1 d . . .
H1D1 H 0.4787 0.2545 0.2917 0.080 Uiso 1 1 calc R . .
H1D2 H 0.4252 0.2696 0.3127 0.080 Uiso 1 1 calc R . .
N2D N 0.4570(4) 0.1934(2) 0.2854(5) 0.058(3) Uani 1 1 d . . .
N3D N 0.4689(4) 0.1706(2) 0.2419(5) 0.063(3) Uani 1 1 d . A .
C1D C 0.4529(6) 0.2434(3) 0.3742(6) 0.065(4) Uani 1 1 d . A .
C2D C 0.4722(5) 0.2158(3) 0.3873(6) 0.061(3) Uani 1 1 d . . .
C3D C 0.4766(6) 0.2070(3) 0.4539(6) 0.067(4) Uani 1 1 d . A .
H3D H 0.4905 0.1885 0.4640 0.081 Uiso 1 1 calc R . .
C4D C 0.4611(6) 0.2252(3) 0.5028(6) 0.062(4) Uani 1 1 d . . .
H4D H 0.4621 0.2187 0.5462 0.075 Uiso 1 1 calc R A .
C5D C 0.4441(6) 0.2528(3) 0.4894(7) 0.073(4) Uani 1 1 d . A .
H5D H 0.4356 0.2656 0.5235 0.088 Uiso 1 1 calc R . .
C6D C 0.4395(6) 0.2617(3) 0.4249(7) 0.070(4) Uani 1 1 d . . .
H6D H 0.4271 0.2806 0.4158 0.084 Uiso 1 1 calc R A .
C7D C 0.4855(5) 0.1928(3) 0.3392(5) 0.053(3) Uani 1 1 d . A .
C8D C 0.4375(5) 0.1715(3) 0.1903(6) 0.056(3) Uani 1 1 d . . .
C9D C 0.4443(5) 0.1491(3) 0.1394(5) 0.054(3) Uani 1 1 d D A .
H9D H 0.4775 0.1363 0.1508 0.065 Uiso 1 1 calc R . .
C10D C 0.3894(5) 0.1316(3) 0.1292(5) 0.062(3) Uani 1 1 d D . .
H10G H 0.3929 0.1130 0.1512 0.075 Uiso 1 1 calc R A .
H10H H 0.3551 0.1417 0.1468 0.075 Uiso 1 1 calc R . .
C11D C 0.3827(6) 0.1273(3) 0.0573(5) 0.072(4) Uani 1 1 d D A .
H11G H 0.4060 0.1109 0.0423 0.087 Uiso 1 1 calc R . .
H11H H 0.3414 0.1243 0.0456 0.087 Uiso 1 1 calc R . .
C12D C 0.4055(6) 0.1547(3) 0.0294(6) 0.069(4) Uani 1 1 d D . .
H12G H 0.3749 0.1696 0.0295 0.082 Uiso 1 1 calc R A .
H12H H 0.4193 0.1519 -0.0154 0.082 Uiso 1 1 calc R . .
C13D C 0.4556(6) 0.1628(3) 0.0737(5) 0.072(4) Uani 1 1 d D A .
H13G H 0.4579 0.1837 0.0782 0.087 Uiso 1 1 calc R . .
H13H H 0.4930 0.1559 0.0557 0.087 Uiso 1 1 calc R . .
C14D C 0.6154(15) 0.1731(6) 0.1892(15) 0.245(16) Uiso 1 1 d DU . .
H14A H 0.5993 0.1913 0.2036 0.367 Uiso 1 1 calc R A .
H14B H 0.5969 0.1675 0.1485 0.367 Uiso 1 1 calc R . .
H14C H 0.6575 0.1750 0.1826 0.367 Uiso 1 1 calc R . .
C15D C 0.6413(10) 0.1180(4) 0.3739(8) 0.120(7) Uani 1 1 d . . .
H15A H 0.6635 0.1046 0.3475 0.179 Uiso 1 1 calc R A .
H15B H 0.6475 0.1138 0.4196 0.179 Uiso 1 1 calc R . .
H15C H 0.6544 0.1375 0.3647 0.179 Uiso 1 1 calc R . .
In5 In 0.38919(4) 0.222952(18) 0.25100(4) 0.0581(2) Uani 1 1 d . A .
O1E O 0.2169(4) 0.2381(2) 0.1588(4) 0.065(2) Uani 1 1 d . A .
O2E O 0.3366(4) 0.2119(2) 0.3315(4) 0.067(2) Uani 1 1 d . . .
N1E N 0.3918(5) 0.2568(2) 0.1752(5) 0.062(3) Uani 1 1 d . . .
H1E1 H 0.3697 0.2721 0.1883 0.074 Uiso 1 1 calc R A .
H1E2 H 0.4295 0.2629 0.1698 0.074 Uiso 1 1 calc R . .
N2E N 0.2967(5) 0.2258(2) 0.2229(5) 0.067(3) Uani 1 1 d . . .
N3E N 0.2559(4) 0.2240(2) 0.2747(5) 0.056(3) Uani 1 1 d . A .
C1E C 0.3702(5) 0.2466(3) 0.1162(7) 0.063(3) Uani 1 1 d . A .
C2E C 0.3145(5) 0.2364(3) 0.1108(5) 0.057(3) Uani 1 1 d . . .
C3E C 0.2949(6) 0.2245(3) 0.0509(6) 0.062(3) Uani 1 1 d . A .
H3E H 0.2570 0.2165 0.0480 0.075 Uiso 1 1 calc R . .
C4E C 0.3302(6) 0.2246(3) -0.0021(6) 0.073(4) Uani 1 1 d . . .
H4E H 0.3164 0.2175 -0.0422 0.087 Uiso 1 1 calc R A .
C5E C 0.3873(7) 0.2352(3) 0.0032(7) 0.070(4) Uani 1 1 d . A .
H5E H 0.4126 0.2343 -0.0330 0.084 Uiso 1 1 calc R . .
C6E C 0.4070(6) 0.2468(3) 0.0600(6) 0.068(4) Uani 1 1 d . . .
H6E H 0.4449 0.2549 0.0622 0.081 Uiso 1 1 calc R A .
C7E C 0.2728(7) 0.2341(3) 0.1676(7) 0.068(4) Uani 1 1 d . A .
C8E C 0.2838(5) 0.2182(3) 0.3297(7) 0.063(4) Uani 1 1 d . A .
C9E C 0.2511(6) 0.2197(3) 0.3911(6) 0.078(4) Uani 1 1 d D . .
H9E H 0.2134 0.2298 0.3836 0.094 Uiso 1 1 calc R A .
C10E C 0.2387(7) 0.1909(4) 0.4216(7) 0.111(7) Uani 1 1 d DU A .
H10I H 0.2696 0.1768 0.4119 0.133 Uiso 1 1 calc R . .
H10J H 0.2003 0.1832 0.4083 0.133 Uiso 1 1 calc R . .
C11E C 0.2392(6) 0.2002(3) 0.4943(6) 0.084(5) Uani 1 1 d D . .
H11I H 0.2029 0.2106 0.5051 0.101 Uiso 1 1 calc R A .
H11J H 0.2422 0.1833 0.5227 0.101 Uiso 1 1 calc R . .
C12E C 0.2923(7) 0.2195(4) 0.5030(8) 0.103(6) Uani 1 1 d D A .
H12I H 0.2889 0.2319 0.5414 0.124 Uiso 1 1 calc R . .
H12J H 0.3292 0.2087 0.5049 0.124 Uiso 1 1 calc R . .
C13E C 0.2861(7) 0.2359(4) 0.4411(7) 0.116(7) Uani 1 1 d D A .
H13I H 0.3252 0.2401 0.4235 0.139 Uiso 1 1 calc R . .
H13J H 0.2666 0.2543 0.4501 0.139 Uiso 1 1 calc R . .
In6 In 0.16455(4) 0.22954(2) 0.23927(4) 0.0627(3) Uani 1 1 d U . .
O1F O 0.1221(4) 0.2158(2) 0.3252(4) 0.075(3) Uani 1 1 d . A .
O2F O 0.1324(3) 0.13962(19) 0.1819(4) 0.054(2) Uani 1 1 d . A .
O4F O 0.1741(4) 0.2721(2) 0.2771(5) 0.097(3) Uani 1 1 d . A .
N1F N 0.0028(4) 0.1500(2) 0.3160(5) 0.068(3) Uani 1 1 d . . .
H1F1 H -0.0134 0.1642 0.2911 0.082 Uiso 1 1 calc R . .
H1F2 H -0.0257 0.1366 0.3228 0.082 Uiso 1 1 calc R . .
N2F N 0.1034(4) 0.1751(2) 0.2727(4) 0.052(2) Uani 1 1 d . . .
N3F N 0.1373(4) 0.1850(2) 0.2215(5) 0.061(3) Uani 1 1 d . A .
C1F C 0.0180(6) 0.1621(3) 0.3772(7) 0.068(4) Uani 1 1 d . A .
C2F C 0.0631(6) 0.1827(3) 0.3761(6) 0.063(4) Uani 1 1 d . . .
C3F C 0.0782(6) 0.1955(3) 0.4367(6) 0.066(4) Uani 1 1 d . A .
H3F H 0.1060 0.2104 0.4382 0.079 Uiso 1 1 calc R . .
C4F C 0.0517(7) 0.1857(4) 0.4946(6) 0.083(5) Uani 1 1 d . . .
H4F H 0.0643 0.1927 0.5352 0.099 Uiso 1 1 calc R A .
C5F C 0.0086(8) 0.1666(4) 0.4908(7) 0.084(5) Uani 1 1 d . A .
H5F H -0.0108 0.1609 0.5291 0.101 Uiso 1 1 calc R . .
C6F C -0.0084(6) 0.1549(3) 0.4322(7) 0.072(4) Uani 1 1 d . . .
H6F H -0.0395 0.1415 0.4313 0.086 Uiso 1 1 calc R A .
C7F C 0.0969(6) 0.1915(3) 0.3210(7) 0.064(3) Uani 1 1 d . A .
C8F C 0.1458(5) 0.1646(3) 0.1768(6) 0.060(3) Uani 1 1 d . . .
C9F C 0.1750(5) 0.1750(3) 0.1143(6) 0.063(3) Uani 1 1 d D A .
H9F H 0.1907 0.1946 0.1211 0.076 Uiso 1 1 calc R . .
C10F C 0.2221(7) 0.1562(4) 0.0904(6) 0.110(6) Uani 1 1 d D . .
H10K H 0.2489 0.1463 0.1171 0.132 Uiso 1 1 calc R A .
C11F C 0.2216(8) 0.1552(5) 0.0192(6) 0.124(8) Uani 1 1 d DU A .
H11K H 0.2489 0.1460 -0.0083 0.149 Uiso 1 1 calc R . .
C12F C 0.1688(6) 0.1717(4) 0.0000(7) 0.100(6) Uani 1 1 d D . .
H12K H 0.1594 0.1785 -0.0418 0.120 Uiso 1 1 calc R A .
C13F C 0.1344(6) 0.1752(5) 0.0592(6) 0.132(8) Uani 1 1 d DU A .
H13K H 0.0933 0.1773 0.0616 0.158 Uiso 1 1 calc R . .
C15F C 0.1359(8) 0.2860(4) 0.3255(8) 0.112(6) Uani 1 1 d . . .
H15D H 0.1007 0.2931 0.3043 0.169 Uiso 1 1 calc R A .
H15E H 0.1568 0.3019 0.3456 0.169 Uiso 1 1 calc R . .
H15F H 0.1251 0.2721 0.3587 0.169 Uiso 1 1 calc R . .
N1N N 0.0594(7) 0.2568(3) 0.1865(7) 0.096(4) Uani 1 1 d . . .
O1N O 0.1062(5) 0.2518(3) 0.1571(6) 0.120(4) Uani 1 1 d U A .
O2N O 0.0571(5) 0.2470(3) 0.2419(7) 0.125(4) Uani 1 1 d U A .
O3N O 0.0160(4) 0.2704(2) 0.1685(4) 0.082(3) Uani 1 1 d . A .
N2N N 0.6401(5) 0.0343(3) 0.2609(6) 0.086(4) Uani 1 1 d D . .
O4N O 0.5879(5) 0.0362(2) 0.2428(6) 0.108(4) Uani 1 1 d D . .
O5N O 0.6598(4) 0.0116(2) 0.2825(5) 0.086(3) Uani 1 1 d D . .
O6N O 0.6709(5) 0.0555(2) 0.2528(6) 0.111(4) Uani 1 1 d D . .
N3N N 0.4952(5) 0.3109(2) 0.1767(5) 0.066(3) Uani 1 1 d D . .
O7N O 0.4719(4) 0.3044(2) 0.2307(5) 0.083(3) Uani 1 1 d D . .
O8N O 0.5146(4) 0.3348(2) 0.1679(4) 0.073(3) Uani 1 1 d D . .
O9N O 0.4972(4) 0.2913(2) 0.1346(4) 0.077(3) Uani 1 1 d D . .
N41N N 0.5512(6) 0.0449(3) 0.4008(12) 0.075(17) Uiso 0.38(3) 1 d PD B 1
N42N N 0.5518(7) 0.0477(6) 0.3890(11) 0.102(13) Uiso 0.62(3) 1 d PD B 2
O10N O 0.6059(4) 0.0451(3) 0.3972(6) 0.102(4) Uani 1 1 d D . .
O11N O 0.5262(5) 0.0681(2) 0.3946(5) 0.098(4) Uani 1 1 d D . .
O12N O 0.5219(10) 0.0242(4) 0.4161(15) 0.075(11) Uiso 0.38(3) 1 d PD B 1
O22N O 0.5261(8) 0.0255(4) 0.3676(12) 0.102(8) Uiso 0.62(3) 1 d PD B 2
N5N N 0.3171(8) 0.3023(4) 0.3089(9) 0.161(7) Uani 1 1 d DU . .
O13N O 0.3679(6) 0.3077(3) 0.3252(6) 0.118(4) Uani 1 1 d D . .
O14N O 0.3054(9) 0.2823(3) 0.2749(9) 0.183(7) Uani 1 1 d DU . .
O15N O 0.2750(9) 0.3167(5) 0.3284(11) 0.233(10) Uani 1 1 d DU . .
N6N N 0.0307(7) 0.0632(4) 0.8364(10) 0.151(7) Uiso 1 1 d D . .
O16N O 0.0364(10) 0.0591(5) 0.7762(11) 0.232(10) Uiso 1 1 d D . .
O17N O 0.0469(10) 0.0464(5) 0.8809(11) 0.233(10) Uiso 1 1 d D . .
O18N O 0.0115(7) 0.0863(3) 0.8497(7) 0.139(5) Uiso 1 1 d D . .
O11W O 0.3320(19) 0.1486(9) 0.290(2) 0.206(16) Uiso 0.50 1 d P C 1
O21W O 0.2757(14) 0.1396(7) 0.2733(15) 0.147(10) Uiso 0.50 1 d P D 2
O1S O 0.6634(5) 0.1077(2) 0.2006(6) 0.102(4) Uani 1 1 d . . .
H1S H 0.6574 0.0936 0.2247 0.153 Uiso 1 1 calc R . .
C1S C 0.7239(7) 0.1108(4) 0.1902(11) 0.119(7) Uani 1 1 d . . .
H1S1 H 0.7306 0.1251 0.1567 0.179 Uiso 1 1 calc R . .
H1S2 H 0.7404 0.0925 0.1764 0.179 Uiso 1 1 calc R . .
H1S3 H 0.7428 0.1168 0.2303 0.179 Uiso 1 1 calc R . .
O2S O 0.3685(5) 0.3693(4) 0.3234(6) 0.153(6) Uani 1 1 d . . .
H2S H 0.3958 0.3623 0.3453 0.229 Uiso 1 1 calc R . .
C2S C 0.3393(15) 0.3870(7) 0.3585(15) 0.26(2) Uani 1 1 d . . .
H2S1 H 0.3235 0.3770 0.3961 0.391 Uiso 1 1 calc R . .
H2S2 H 0.3072 0.3949 0.3330 0.391 Uiso 1 1 calc R . .
H2S3 H 0.3649 0.4024 0.3728 0.391 Uiso 1 1 calc R . .
O3S O 0.2305(5) 0.9488(3) 0.3233(6) 0.117(4) Uani 1 1 d . . .
H3S H 0.2624 0.9468 0.3040 0.176 Uiso 1 1 calc R . .
C3S C 0.2404(9) 0.9509(4) 0.3883(7) 0.110(6) Uani 1 1 d . . .
H3S1 H 0.2676 0.9360 0.4017 0.165 Uiso 1 1 calc R . .
H3S2 H 0.2035 0.9487 0.4116 0.165 Uiso 1 1 calc R . .
H3S3 H 0.2572 0.9696 0.3980 0.165 Uiso 1 1 calc R . .
O4S O 0.8867(5) 0.1319(3) 0.1873(6) 0.104(4) Uani 1 1 d . . .
H4S H 0.8897 0.1326 0.2276 0.156 Uiso 1 1 calc R . .
C4S C 0.8629(9) 0.1590(4) 0.1637(12) 0.144(9) Uani 1 1 d . . .
H4S1 H 0.8583 0.1722 0.1999 0.216 Uiso 1 1 calc R . .
H4S2 H 0.8250 0.1557 0.1435 0.216 Uiso 1 1 calc R . .
H4S3 H 0.8897 0.1673 0.1319 0.216 Uiso 1 1 calc R . .
O31W O 0.0000 0.0000 0.199(2) 0.234(19) Uiso 0.70 2 d SP . .
O41W O 0.0000 0.0000 0.469(9) 0.40(9) Uiso 0.30 2 d SP . .

loop_
_atom_site_aniso_label
_atom_site_aniso_U_11
_atom_site_aniso_U_22
_atom_site_aniso_U_33
_atom_site_aniso_U_23
_atom_site_aniso_U_13
_atom_site_aniso_U_12
In1 0.0486(5) 0.0736(6) 0.0597(5) 0.0020(5) -0.0028(4) 0.0085(4)
O1A 0.071(6) 0.063(6) 0.088(6) 0.005(5) -0.027(5) 0.018(5)
O2A 0.060(6) 0.079(7) 0.080(6) -0.001(5) -0.028(5) 0.015(5)
N1A 0.057(7) 0.095(9) 0.062(7) 0.003(6) -0.003(5) 0.027(6)
N2A 0.054(6) 0.075(7) 0.050(6) -0.010(6) 0.007(5) 0.009(5)
N3A 0.063(7) 0.081(7) 0.046(6) -0.002(6) -0.005(5) 0.013(5)
C1A 0.061(9) 0.057(8) 0.083(10) 0.009(7) -0.012(7) -0.003(7)
C2A 0.066(9) 0.085(10) 0.064(9) -0.002(7) -0.018(7) -0.002(8)
C3A 0.050(8) 0.121(13) 0.071(10) -0.010(9) 0.008(7) 0.012(8)
C4A 0.071(10) 0.119(14) 0.058(9) 0.003(8) -0.018(7) -0.019(10)
C5A 0.072(10) 0.083(11) 0.070(9) 0.008(8) -0.025(8) 0.002(8)
C6A 0.064(9) 0.077(10) 0.076(9) 0.013(8) -0.014(8) 0.002(8)
C7A 0.038(7) 0.086(11) 0.053(7) -0.007(7) -0.001(5) 0.001(7)
C8A 0.039(7) 0.092(11) 0.056(8) 0.003(8) 0.001(6) 0.016(7)
C91A 0.072(10) 0.073(9) 0.069(8) 0.001(7) 0.002(7) 0.020(8)
C92A 0.072(10) 0.073(9) 0.069(8) 0.001(7) 0.002(7) 0.020(8)
In2 0.0507(5) 0.0749(6) 0.0677(6) 0.0066(5) -0.0058(5) 0.0058(4)
O1B 0.058(6) 0.085(7) 0.072(6) 0.016(5) -0.015(5) 0.018(5)
O2B 0.055(6) 0.071(6) 0.078(6) 0.013(5) 0.001(4) 0.019(5)
O3B 0.119(9) 0.080(7) 0.108(8) -0.009(6) -0.036(7) 0.008(6)
O4B 0.059(7) 0.098(8) 0.170(11) 0.025(8) -0.016(7) -0.003(6)
N1B 0.043(6) 0.062(7) 0.072(7) 0.001(5) -0.002(5) 0.014(5)
N2B 0.049(6) 0.056(6) 0.066(7) 0.024(5) -0.010(5) 0.006(5)
N3B 0.043(6) 0.072(7) 0.060(7) 0.005(5) -0.002(5) 0.007(5)
C1B 0.052(8) 0.054(8) 0.058(7) 0.002(6) -0.008(6) -0.001(6)
C2B 0.049(8) 0.049(8) 0.089(10) 0.008(7) -0.005(7) 0.018(6)
C3B 0.048(8) 0.076(9) 0.047(7) 0.000(6) 0.006(6) 0.017(7)
C4B 0.091(12) 0.065(9) 0.059(8) 0.008(7) -0.006(8) 0.015(8)
C5B 0.073(10) 0.063(9) 0.081(10) 0.013(7) -0.033(8) -0.003(7)
C6B 0.052(8) 0.072(9) 0.070(9) 0.032(7) -0.011(7) -0.001(7)
C7B 0.042(8) 0.060(8) 0.060(8) 0.004(6) 0.005(6) 0.005(6)
C8B 0.028(7) 0.062(8) 0.072(9) -0.008(6) 0.005(6) 0.005(6)
C91B 0.027(6) 0.100(11) 0.060(8) 0.003(7) 0.004(5) 0.012(7)
C92B 0.027(6) 0.100(11) 0.060(8) 0.003(7) 0.004(5) 0.012(7)
In3 0.0470(5) 0.0570(5) 0.0593(5) 0.0038(4) 0.0026(4) 0.0076(4)
O1C 0.050(5) 0.086(7) 0.066(5) 0.005(5) 0.012(4) 0.007(5)
O2C 0.048(5) 0.062(5) 0.047(4) 0.004(4) 0.003(4) 0.009(4)
N1C 0.037(5) 0.061(6) 0.077(7) 0.013(6) 0.000(5) 0.004(4)
N2C 0.053(6) 0.046(6) 0.073(7) 0.000(5) 0.018(5) -0.001(5)
N3C 0.058(6) 0.044(6) 0.057(6) 0.004(5) -0.005(5) 0.016(5)
C1C 0.056(8) 0.059(9) 0.063(8) 0.009(7) 0.010(6) 0.020(7)
C2C 0.044(7) 0.047(7) 0.054(7) -0.006(6) 0.001(6) 0.009(6)
C3C 0.037(7) 0.047(7) 0.078(9) -0.005(7) 0.014(6) -0.005(6)
C4C 0.072(9) 0.062(9) 0.053(8) 0.015(7) 0.017(7) 0.001(7)
C5C 0.061(8) 0.069(10) 0.050(7) -0.006(6) 0.010(6) 0.011(7)
C6C 0.046(8) 0.060(8) 0.088(10) -0.014(8) 0.015(7) 0.007(6)
C7C 0.051(8) 0.058(8) 0.063(8) 0.008(7) 0.010(6) 0.003(7)
C8C 0.037(7) 0.069(9) 0.063(8) 0.005(7) 0.012(6) -0.002(7)
C9C 0.062(8) 0.051(7) 0.057(7) 0.010(6) 0.014(6) 0.014(6)
C10C 0.050(8) 0.073(9) 0.069(8) 0.010(7) -0.014(6) 0.009(7)
C11C 0.087(12) 0.108(13) 0.073(10) 0.001(9) 0.000(8) -0.005(10)
C12C 0.098(12) 0.070(10) 0.067(9) 0.020(8) 0.012(8) 0.016(9)
C13C 0.059(8) 0.061(9) 0.061(8) 0.000(6) 0.006(6) 0.008(7)
In4 0.0486(5) 0.0574(5) 0.0669(5) 0.0001(4) -0.0050(4) 0.0034(4)
O1D 0.069(6) 0.060(5) 0.056(5) 0.008(4) -0.013(4) 0.001(5)
O2D 0.061(6) 0.058(5) 0.067(5) 0.000(4) -0.001(4) 0.002(5)
O3D 0.059(4) 0.084(6) 0.056(5) 0.009(5) -0.003(3) -0.004(4)
O4D 0.041(5) 0.085(7) 0.078(6) -0.004(5) -0.010(4) 0.006(5)
N1D 0.071(7) 0.058(6) 0.072(7) -0.010(6) -0.028(6) 0.008(5)
N2D 0.044(6) 0.067(7) 0.062(6) -0.004(5) -0.010(5) 0.003(5)
N3D 0.052(6) 0.080(7) 0.055(6) 0.000(6) -0.009(5) 0.002(5)
C1D 0.063(9) 0.055(9) 0.076(9) 0.013(7) -0.028(7) -0.001(7)
C2D 0.037(7) 0.071(9) 0.075(9) 0.014(7) -0.010(6) -0.006(6)
C3D 0.083(10) 0.056(8) 0.062(8) -0.005(7) -0.017(7) 0.016(7)
C4D 0.068(9) 0.071(10) 0.048(7) 0.003(7) -0.016(6) 0.006(7)
C5D 0.077(10) 0.065(10) 0.077(10) -0.011(7) -0.014(8) 0.016(8)
C6D 0.072(10) 0.057(9) 0.080(10) -0.012(8) -0.013(7) 0.005(7)
C7D 0.043(7) 0.074(9) 0.042(7) -0.001(6) -0.007(6) -0.006(7)
C8D 0.040(7) 0.077(9) 0.051(7) 0.009(7) -0.005(6) 0.007(7)
C9D 0.034(6) 0.068(8) 0.059(7) -0.006(6) -0.004(5) 0.000(6)
C10D 0.073(9) 0.059(8) 0.055(7) -0.007(6) -0.014(6) -0.004(7)
C11D 0.088(11) 0.071(10) 0.058(8) 0.009(7) 0.003(7) 0.004(8)
C12D 0.072(9) 0.066(9) 0.068(8) 0.005(7) -0.006(7) 0.008(7)
C13D 0.079(10) 0.077(10) 0.061(8) -0.004(7) 0.022(7) -0.004(8)
C15D 0.17(2) 0.120(16) 0.071(11) -0.003(10) 0.016(12) 0.009(14)
In5 0.0529(5) 0.0656(6) 0.0560(5) -0.0034(5) -0.0093(4) 0.0091(4)
O1E 0.039(5) 0.081(6) 0.075(6) 0.004(5) -0.011(4) 0.012(4)
O2E 0.051(6) 0.089(6) 0.062(5) 0.010(5) -0.010(4) 0.003(5)
N1E 0.054(7) 0.073(7) 0.058(6) 0.008(5) -0.011(5) -0.017(5)
N2E 0.072(8) 0.074(8) 0.055(7) 0.006(5) -0.007(6) 0.014(6)
N3E 0.046(6) 0.065(7) 0.057(6) -0.010(5) 0.003(5) 0.008(5)
C1E 0.051(8) 0.054(8) 0.085(10) -0.006(7) -0.007(7) 0.004(6)
C2E 0.051(8) 0.073(9) 0.047(7) -0.007(6) -0.009(6) 0.003(7)
C3E 0.051(8) 0.075(10) 0.062(8) 0.006(7) -0.021(7) -0.006(7)
C4E 0.061(10) 0.102(12) 0.055(8) -0.009(7) -0.009(7) -0.010(8)
C5E 0.070(10) 0.071(10) 0.069(9) 0.015(7) -0.007(7) 0.010(8)
C6E 0.072(9) 0.073(10) 0.058(8) -0.006(7) -0.005(7) -0.014(7)
C7E 0.083(12) 0.057(9) 0.064(9) 0.000(7) 0.001(8) 0.005(8)
C8E 0.039(8) 0.069(9) 0.082(10) -0.010(7) -0.016(7) 0.016(6)
C9E 0.089(11) 0.108(12) 0.037(7) -0.002(7) 0.000(7) 0.043(9)
C10E 0.081(12) 0.155(17) 0.097(12) 0.059(12) 0.045(9) 0.050(11)
C11E 0.050(9) 0.116(14) 0.088(11) 0.006(9) -0.002(7) 0.007(9)
C12E 0.096(14) 0.113(15) 0.101(13) -0.008(11) 0.007(10) 0.032(11)
C13E 0.077(12) 0.17(2) 0.100(13) -0.040(14) 0.001(10) 0.051(12)
In6 0.0529(5) 0.0707(6) 0.0645(6) -0.0018(5) -0.0025(4) 0.0094(4)
O1F 0.086(7) 0.075(6) 0.063(6) -0.002(5) -0.001(5) 0.022(6)
O2F 0.050(5) 0.050(5) 0.063(5) 0.003(4) -0.003(4) 0.007(4)
O4F 0.068(6) 0.091(7) 0.131(9) -0.034(6) 0.008(6) 0.001(5)
N1F 0.064(7) 0.073(7) 0.068(7) 0.012(6) 0.001(6) -0.005(6)
N2F 0.043(6) 0.065(7) 0.048(6) -0.002(5) 0.005(4) 0.007(5)
N3F 0.051(6) 0.074(7) 0.058(6) -0.007(6) 0.000(5) 0.020(5)
C1F 0.050(8) 0.079(10) 0.074(10) -0.003(8) 0.001(7) 0.014(7)
C2F 0.062(9) 0.070(9) 0.057(8) -0.009(7) 0.001(7) 0.024(7)
C3F 0.049(8) 0.060(8) 0.088(10) -0.010(7) 0.013(7) 0.015(6)
C4F 0.071(10) 0.118(14) 0.059(9) 0.016(8) 0.019(8) 0.033(10)
C5F 0.094(13) 0.089(11) 0.069(10) 0.016(9) 0.024(9) 0.022(11)
C6F 0.067(9) 0.088(11) 0.061(9) 0.000(8) 0.015(7) 0.006(8)
C7F 0.057(8) 0.065(10) 0.070(10) 0.006(8) -0.008(7) 0.009(7)
C8F 0.042(7) 0.083(11) 0.057(8) 0.009(8) -0.007(6) 0.015(7)
C9F 0.061(8) 0.061(8) 0.067(8) -0.019(6) 0.004(7) -0.001(7)
C10F 0.090(13) 0.152(18) 0.087(12) 0.026(11) 0.008(9) 0.034(12)
C11F 0.118(15) 0.19(2) 0.069(11) -0.050(11) -0.021(9) 0.073(14)
C12F 0.078(11) 0.138(16) 0.084(11) -0.004(10) -0.032(9) -0.006(11)
C13F 0.050(10) 0.27(3) 0.071(10) 0.047(13) 0.001(8) 0.058(13)
C15F 0.124(16) 0.130(15) 0.083(12) -0.020(11) -0.023(10) 0.005(12)
N1N 0.088(11) 0.095(11) 0.103(11) 0.028(9) -0.012(9) -0.009(9)
O1N 0.056(7) 0.153(12) 0.150(9) 0.045(9) -0.015(5) 0.049(7)
O2N 0.065(5) 0.167(12) 0.142(9) 0.043(10) -0.019(6) 0.043(7)
O3N 0.073(7) 0.109(8) 0.062(6) 0.023(5) -0.018(5) 0.014(6)
N2N 0.078(9) 0.083(10) 0.099(9) -0.010(8) -0.011(8) -0.026(8)
O4N 0.104(9) 0.092(8) 0.127(10) -0.008(7) -0.051(8) 0.003(6)
O5N 0.070(6) 0.066(6) 0.121(8) 0.018(6) -0.015(6) 0.005(5)
O6N 0.090(8) 0.099(8) 0.143(10) 0.020(8) -0.021(8) -0.026(7)
N3N 0.053(7) 0.074(9) 0.071(8) 0.009(7) -0.015(6) 0.000(6)
O7N 0.079(7) 0.096(7) 0.074(6) -0.006(6) -0.010(5) -0.032(6)
O8N 0.071(7) 0.073(7) 0.075(6) 0.023(5) -0.012(5) -0.021(5)
O9N 0.073(6) 0.086(7) 0.072(6) -0.006(6) 0.001(5) -0.002(5)
O10N 0.061(7) 0.119(9) 0.125(9) 0.002(7) -0.023(6) 0.019(6)
O11N 0.091(8) 0.075(7) 0.128(9) 0.039(6) 0.025(6) 0.039(6)
N5N 0.161(7) 0.161(7) 0.161(7) -0.0001(11) 0.0000(11) 0.0002(11)
O13N 0.128(11) 0.113(9) 0.111(9) 0.003(7) -0.001(8) 0.000(8)
O14N 0.234(18) 0.105(10) 0.211(17) -0.060(11) -0.009(15) -0.021(11)
O15N 0.165(17) 0.32(3) 0.212(19) -0.090(19) -0.012(14) 0.086(17)
O1S 0.098(9) 0.085(8) 0.125(9) 0.021(7) 0.030(7) 0.019(7)
C1S 0.057(11) 0.123(16) 0.177(19) 0.029(14) 0.026(11) 0.000(10)
O2S 0.120(11) 0.243(18) 0.095(9) -0.008(10) -0.031(8) 0.016(11)
C2S 0.28(4) 0.25(4) 0.25(4) 0.02(3) 0.14(3) 0.17(3)
O3S 0.090(8) 0.137(11) 0.125(11) -0.001(8) -0.006(7) 0.011(7)
C3S 0.144(17) 0.129(16) 0.057(10) -0.003(9) -0.021(10) 0.047(13)
O4S 0.075(7) 0.127(10) 0.110(8) -0.001(7) -0.016(6) 0.010(7)
C4S 0.083(14) 0.110(16) 0.24(3) 0.016(17) -0.039(16) 0.011(12)

loop_
_atom_type_symbol
_atom_type_description
_atom_type_scat_dispersion_real
_atom_type_scat_dispersion_imag
_atom_type_scat_source
C C 0.0033 0.0016 'International Tables Vol C Tables 4.2.6.8 and 6.1.1.4'
H H 0.0000 0.0000 'International Tables Vol C Tables 4.2.6.8 and 6.1.1.4'
N N 0.0061 0.0033 'International Tables Vol C Tables 4.2.6.8 and 6.1.1.4'
O O 0.0106 0.0060 'International Tables Vol C Tables 4.2.6.8 and 6.1.1.4'
In In -0.7276 1.3100 'International Tables Vol C Tables 4.2.6.8 and 6.1.1.4'

loop_
_geom_angle_atom_site_label_1
_geom_angle_atom_site_label_2
_geom_angle_atom_site_label_3
_geom_angle
_geom_angle_site_symmetry_1
_geom_angle_site_symmetry_3
_geom_angle_publ_flag
O2A In1 O2F 112.3(3) . . ?
O2A In1 N1F 88.9(4) . . ?
O2F In1 N1F 139.9(4) . . ?
O2A In1 N1A 135.2(4) . . ?
O2F In1 N1A 97.6(4) . . ?
N1F In1 N1A 88.6(4) . . ?
O2A In1 N2F 85.9(4) . . ?
O2F In1 N2F 72.5(3) . . ?
N1F In1 N2F 75.9(4) . . ?
N1A In1 N2F 136.3(4) . . ?
O2A In1 N2A 71.6(4) . . ?
O2F In1 N2A 90.8(3) . . ?
N1F In1 N2A 128.9(4) . . ?
N1A In1 N2A 75.5(4) . . ?
N2F In1 N2A 144.5(3) . . ?
C7A O1A In2 111.7(8) . . ?
C8A O2A In1 117.4(8) . . ?
C1A N1A In1 115.9(8) . . ?
C7A N2A N3A 115.3(10) . . ?
C7A N2A In1 131.2(9) . . ?
N3A N2A In1 113.5(7) . . ?
C8A N3A N2A 113.1(10) . . ?
C8A N3A In2 135.8(9) . . ?
N2A N3A In2 110.8(7) . . ?
C6A C1A N1A 122.7(13) . . ?
C6A C1A C2A 119.8(13) . . ?
N1A C1A C2A 117.4(11) . . ?
C3A C2A C1A 118.4(12) . . ?
C3A C2A C7A 117.3(13) . . ?
C1A C2A C7A 124.2(12) . . ?
C2A C3A C4A 119.9(15) . . ?
C5A C4A C3A 118.4(15) . . ?
C6A C5A C4A 123.1(13) . . ?
C1A C6A C5A 120.2(14) . . ?
O1A C7A N2A 125.3(11) . . ?
O1A C7A C2A 116.3(12) . . ?
N2A C7A C2A 118.4(13) . . ?
O2A C8A N3A 124.0(11) . . ?
O2A C8A C91A 117.9(13) . . ?
N3A C8A C91A 118.1(13) . . ?
C8A C91A C13A 110.2(12) . . ?
C8A C91A C10A 109.8(12) . . ?
C13A C91A C10A 102.4(13) . . ?
C11A C10A C91A 106.6(14) . . ?
C12A C11A C10A 102.1(15) . . ?
C13A C12A C11A 104.6(16) . . ?
C12A C13A C91A 109.7(15) . . ?
C22A C21A C20A 122(2) . . ?
C21A C22A C23A 91(2) . . ?
O1A In2 O3B 82.3(4) . . ?
O1A In2 O1B 179.8(4) . . ?
O3B In2 O1B 97.4(4) . . ?
O1A In2 O4B 94.5(4) . . ?
O3B In2 O4B 84.5(5) . . ?
O1B In2 O4B 85.5(4) . . ?
O1A In2 N3A 75.5(4) . . ?
O3B In2 N3A 157.1(4) . . ?
O1B In2 N3A 104.7(4) . . ?
O4B In2 N3A 91.6(4) . . ?
O1A In2 N3B 106.0(4) . . ?
O3B In2 N3B 94.9(4) . . ?
O1B In2 N3B 74.0(4) . . ?
O4B In2 N3B 159.3(4) . . ?
N3A In2 N3B 96.6(4) . . ?
C7B O1B In2 112.8(8) . . ?
C8B O2B In3 116.6(8) . . ?
C1B N1B In3 112.5(7) . . ?
C7B N2B N3B 115.6(10) . . ?
C7B N2B In3 131.9(9) . . ?
N3B N2B In3 112.5(7) . . ?
C8B N3B N2B 114.2(10) . . ?
C8B N3B In2 134.2(8) . . ?
N2B N3B In2 111.3(7) . . ?
C6B C1B C2B 120.0(12) . . ?
C6B C1B N1B 117.5(11) . . ?
C2B C1B N1B 122.4(10) . . ?
C3B C2B C1B 117.2(11) . . ?
C3B C2B C7B 121.3(11) . . ?
C1B C2B C7B 121.5(11) . . ?
C4B C3B C2B 123.4(13) . . ?
C3B C4B C5B 120.1(14) . . ?
C4B C5B C6B 120.0(13) . . ?
C1B C6B C5B 118.9(12) . . ?
N2B C7B O1B 125.7(12) . . ?
N2B C7B C2B 120.2(12) . . ?
O1B C7B C2B 113.7(11) . . ?
O2B C8B N3B 123.5(11) . . ?
O2B C8B C91B 116.3(11) . . ?
N3B C8B C91B 120.1(10) . . ?
C13B C91B C10B 107(2) . . ?
C13B C91B C8B 111.9(19) . . ?
C10B C91B C8B 117(3) . . ?
C11B C10B C91B 106(2) . . ?
C10B C11B C12B 96(3) . . ?
C13B C12B C11B 107(2) . . ?
C91B C13B C12B 100.5(18) . . ?
C22B C21B C20B 101(2) . . ?
C23B C22B C21B 105(2) . . ?
O2B In3 O2C 116.8(3) . . ?
O2B In3 N2C 93.9(4) . . ?
O2C In3 N2C 72.6(3) . . ?
O2B In3 N2B 73.0(3) . . ?
O2C In3 N2B 92.6(4) . . ?
N2C In3 N2B 153.6(3) . . ?
O2B In3 N1B 141.3(4) . . ?
O2C In3 N1B 90.2(3) . . ?
N2C In3 N1B 121.6(4) . . ?
N2B In3 N1B 79.0(3) . . ?
O2B In3 N1C 89.4(3) . . ?
O2C In3 N1C 141.1(3) . . ?
N2C In3 N1C 77.7(3) . . ?
N2B In3 N1C 123.8(4) . . ?
N1B In3 N1C 84.5(3) . . ?
C7C O1C In4 115.3(7) . . ?
C8C O2C In3 114.4(7) . . ?
C1C N1C In3 111.3(7) . . ?
C7C N2C N3C 115.6(10) . . ?
C7C N2C In3 130.2(8) . . ?
N3C N2C In3 113.9(6) . . ?
C8C N3C N2C 111.1(10) . . ?
C8C N3C In4 137.2(9) . . ?
N2C N3C In4 111.5(6) . . ?
N1C C1C C2C 122.6(12) . . ?
N1C C1C C6C 117.3(12) . . ?
C2C C1C C6C 120.0(11) . . ?
C3C C2C C1C 117.5(11) . . ?
C3C C2C C7C 119.7(11) . . ?
C1C C2C C7C 122.7(11) . . ?
C4C C3C C2C 123.2(11) . . ?
C5C C4C C3C 120.3(12) . . ?
C4C C5C C6C 121.0(13) . . ?
C1C C6C C5C 117.6(12) . . ?
O1C C7C N2C 122.2(11) . . ?
O1C C7C C2C 118.2(10) . . ?
N2C C7C C2C 119.4(11) . . ?
O2C C8C N3C 127.1(12) . . ?
O2C C8C C9C 117.2(10) . . ?
N3C C8C C9C 115.5(11) . . ?
C13C C9C C8C 109.4(9) . . ?
C13C C9C C10C 104.8(8) . . ?
C8C C9C C10C 111.8(10) . . ?
C11C C10C C9C 105.7(9) . . ?
C10C C11C C12C 101.1(10) . . ?
C11C C12C C13C 104.5(10) . . ?
C9C C13C C12C 106.8(9) . . ?
O1C In4 O1D 178.4(3) . . ?
O1C In4 O4D 93.9(3) . . ?
O1D In4 O4D 87.7(3) . . ?
O1C In4 O3D 83.0(3) . . ?
O1D In4 O3D 97.2(3) . . ?
O4D In4 O3D 86.5(3) . . ?
O1C In4 N3C 74.9(3) . . ?
O1D In4 N3C 105.1(3) . . ?
O4D In4 N3C 84.2(3) . . ?
O3D In4 N3C 155.3(3) . . ?
O1C In4 N3D 102.4(3) . . ?
O1D In4 N3D 76.0(3) . . ?
O4D In4 N3D 163.6(4) . . ?
O3D In4 N3D 94.7(3) . . ?
N3C In4 N3D 100.7(3) . . ?
C7D O1D In4 112.9(7) . . ?
C8D O2D In5 116.6(8) . . ?
C14D O3D In4 131.0(14) . . ?
C15D O4D In4 132.1(9) . . ?
C1D N1D In5 115.9(8) . . ?
C7D N2D N3D 115.6(10) . . ?
C7D N2D In5 130.5(9) . . ?
N3D N2D In5 113.8(6) . . ?
C8D N3D N2D 113.0(10) . . ?
C8D N3D In4 135.6(9) . . ?
N2D N3D In4 109.9(6) . . ?
N1D C1D C6D 119.5(12) . . ?
N1D C1D C2D 120.7(12) . . ?
C6D C1D C2D 119.7(12) . . ?
C1D C2D C3D 118.3(13) . . ?
C1D C2D C7D 127.0(12) . . ?
C3D C2D C7D 114.6(11) . . ?
C4D C3D C2D 120.8(12) . . ?
C3D C4D C5D 120.5(12) . . ?
C4D C5D C6D 119.6(13) . . ?
C1D C6D C5D 121.1(13) . . ?
N2D C7D O1D 124.8(12) . . ?
N2D C7D C2D 117.1(11) . . ?
O1D C7D C2D 117.9(10) . . ?
N3D C8D O2D 123.5(12) . . ?
N3D C8D C9D 120.0(11) . . ?
O2D C8D C9D 116.4(10) . . ?
C8D C9D C10D 113.1(9) . . ?
C8D C9D C13D 110.3(10) . . ?
C10D C9D C13D 104.2(9) . . ?
C11D C10D C9D 107.0(9) . . ?
C12D C11D C10D 103.4(10) . . ?
C11D C12D C13D 104.1(10) . . ?
C12D C13D C9D 107.7(9) . . ?
O2E In5 O2D 115.1(3) . . ?
O2E In5 N2D 89.6(4) . . ?
O2D In5 N2D 72.9(4) . . ?
O2E In5 N2E 71.1(4) . . ?
O2D In5 N2E 87.3(4) . . ?
N2D In5 N2E 143.5(4) . . ?
O2E In5 N1D 91.3(4) . . ?
O2D In5 N1D 140.8(4) . . ?
N2D In5 N1D 79.2(4) . . ?
N2E In5 N1D 130.1(4) . . ?
O2E In5 N1E 137.8(4) . . ?
O2D In5 N1E 91.1(4) . . ?
N2D In5 N1E 131.0(4) . . ?
N2E In5 N1E 78.2(4) . . ?
N1D In5 N1E 86.8(4) . . ?
C7E O1E In6 115.0(8) . . ?
C8E O2E In5 118.1(8) . . ?
C1E N1E In5 111.1(8) . . ?
C7E N2E N3E 113.2(11) . . ?
C7E N2E In5 130.1(10) . . ?
N3E N2E In5 115.4(7) . . ?
C8E N3E N2E 109.8(9) . . ?
C8E N3E In6 138.9(8) . . ?
N2E N3E In6 111.2(7) . . ?
C2E C1E N1E 121.2(12) . . ?
C2E C1E C6E 118.9(12) . . ?
N1E C1E C6E 119.8(11) . . ?
C1E C2E C3E 119.9(12) . . ?
C1E C2E C7E 123.3(11) . . ?
C3E C2E C7E 116.5(12) . . ?
C4E C3E C2E 120.7(12) . . ?
C3E C4E C5E 119.4(12) . . ?
C6E C5E C4E 121.0(13) . . ?
C5E C6E C1E 119.9(13) . . ?
O1E C7E N2E 124.6(13) . . ?
O1E C7E C2E 119.9(12) . . ?
N2E C7E C2E 115.3(13) . . ?
O2E C8E N3E 122.6(12) . . ?
O2E C8E C9E 118.5(12) . . ?
N3E C8E C9E 118.8(11) . . ?
C8E C9E C13E 110.1(12) . . ?
C8E C9E C10E 114.2(11) . . ?
C13E C9E C10E 105.3(12) . . ?
C9E C10E C11E 98.6(12) . . ?
C12E C11E C10E 106.5(12) . . ?
C13E C12E C11E 97.3(13) . . ?
C12E C13E C9E 112.1(14) . . ?
O1E In6 O1F 170.5(3) . . ?
O1E In6 O4F 93.0(4) . . ?
O1F In6 O4F 91.3(4) . . ?
O1E In6 N3F 102.2(4) . . ?
O1F In6 N3F 74.0(4) . . ?
O4F In6 N3F 164.6(4) . . ?
O1E In6 N3E 75.3(3) . . ?
O1F In6 N3E 96.8(4) . . ?
O4F In6 N3E 83.9(4) . . ?
N3F In6 N3E 102.1(4) . . ?
O1E In6 O1N 70.8(4) . . ?
O1F In6 O1N 118.0(4) . . ?
O4F In6 O1N 84.8(5) . . ?
N3F In6 O1N 97.9(4) . . ?
N3E In6 O1N 143.6(4) . . ?
O1E In6 O2N 120.0(4) . . ?
O1F In6 O2N 69.2(4) . . ?
O4F In6 O2N 78.3(4) . . ?
N3F In6 O2N 91.9(4) . . ?
N3E In6 O2N 156.8(4) . . ?
O1N In6 O2N 49.5(4) . . ?
C7F O1F In6 114.7(8) . . ?
C8F O2F In1 115.3(8) . . ?
C15F O4F In6 126.4(10) . . ?
C1F N1F In1 117.2(8) . . ?
C7F N2F N3F 117.5(11) . . ?
C7F N2F In1 129.1(9) . . ?
N3F N2F In1 113.2(7) . . ?
C8F N3F N2F 111.4(11) . . ?
C8F N3F In6 138.3(9) . . ?
N2F N3F In6 110.3(7) . . ?
C6F C1F C2F 121.2(13) . . ?
C6F C1F N1F 123.1(14) . . ?
C2F C1F N1F 115.7(12) . . ?
C1F C2F C3F 116.6(12) . . ?
C1F C2F C7F 126.9(12) . . ?
C3F C2F C7F 116.4(13) . . ?
C4F C3F C2F 120.1(14) . . ?
C5F C4F C3F 118.9(15) . . ?
C4F C5F C6F 121.7(14) . . ?
C1F C6F C5F 121.2(15) . . ?
N2F C7F O1F 122.7(13) . . ?
N2F C7F C2F 121.0(13) . . ?
O1F C7F C2F 116.2(13) . . ?
O2F C8F N3F 126.2(12) . . ?
O2F C8F C9F 119.2(12) . . ?
N3F C8F C9F 114.5(13) . . ?
C13F C9F C10F 101.9(11) . . ?
C13F C9F C8F 112.4(11) . . ?
C10F C9F C8F 114.3(12) . . ?
C11F C10F C9F 110.4(12) . . ?
C10F C11F C12F 104.7(12) . . ?
C13F C12F C11F 105.8(12) . . ?
C12F C13F C9F 108.0(11) . . ?
O2N N1N O3N 116.0(15) . . ?
O2N N1N O1N 114.7(15) . . ?
O3N N1N O1N 129.3(14) . . ?
N1N O1N In6 102.2(10) . . ?
N1N O2N In6 93.3(10) . . ?
O6N N2N O5N 122.5(12) . . ?
O6N N2N O4N 116.6(12) . . ?
O5N N2N O4N 120.8(11) . . ?
O8N N3N O9N 123.2(11) . . ?
O8N N3N O7N 120.1(11) . . ?
O9N N3N O7N 116.7(10) . . ?
O12N N41N O11N 118.3(18) . . ?
O12N N41N O10N 124.8(19) . . ?
O11N N41N O10N 116.5(15) . . ?
O11N N42N O10N 125(2) . . ?
O11N N42N O22N 119.3(18) . . ?
O10N N42N O22N 115(2) . . ?
N41N O10N N42N 12.8(15) . . ?
N42N O11N N41N 12.5(16) . . ?
O14N N5N O13N 122(2) . . ?
O14N N5N O15N 116(2) . . ?
O13N N5N O15N 122(2) . . ?
O18N N6N O16N 114(2) . . ?
O18N N6N O17N 120(2) . . ?
O16N N6N O17N 126(2) . . ?

loop_
_geom_bond_atom_site_label_1
_geom_bond_atom_site_label_2
_geom_bond_distance
_geom_bond_site_symmetry_2
_geom_bond_publ_flag
In1 O2A 2.139(8) . ?
In1 O2F 2.152(8) . ?
In1 N1F 2.214(10) . ?
In1 N1A 2.245(11) . ?
In1 N2F 2.251(10) . ?
In1 N2A 2.288(10) . ?
O1A C7A 1.296(16) . ?
O1A In2 2.146(8) . ?
O2A C8A 1.298(16) . ?
N1A C1A 1.425(16) . ?
N2A C7A 1.309(16) . ?
N2A N3A 1.403(14) . ?
N3A C8A 1.307(16) . ?
N3A In2 2.208(11) . ?
C1A C6A 1.347(18) . ?
C1A C2A 1.462(19) . ?
C2A C3A 1.391(19) . ?
C2A C7A 1.495(17) . ?
C3A C4A 1.401(19) . ?
C4A C5A 1.39(2) . ?
C5A C6A 1.352(19) . ?
C8A C91A 1.494(18) . ?
C91A C13A 1.585(14) . ?
C91A C10A 1.596(14) . ?
C10A C11A 1.590(16) . ?
C11A C12A 1.570(16) . ?
C12A C13A 1.567(16) . ?
C20A C21A 1.591(17) . ?
C21A C22A 1.583(18) . ?
C22A C23A 1.595(18) . ?
In2 O3B 2.158(10) . ?
In2 O1B 2.162(8) . ?
In2 O4B 2.169(11) . ?
In2 N3B 2.215(10) . ?
O1B C7B 1.294(14) . ?
O2B C8B 1.264(13) . ?
O2B In3 2.131(9) . ?
N1B C1B 1.479(15) . ?
N1B In3 2.219(10) . ?
N2B C7B 1.260(15) . ?
N2B N3B 1.413(13) . ?
N2B In3 2.219(10) . ?
N3B C8B 1.300(15) . ?
C1B C6B 1.405(17) . ?
C1B C2B 1.418(17) . ?
C2B C3B 1.376(17) . ?
C2B C7B 1.485(18) . ?
C3B C4B 1.353(18) . ?
C4B C5B 1.365(19) . ?
C5B C6B 1.41(2) . ?
C8B C91B 1.526(17) . ?
C91B C13B 1.509(16) . ?
C91B C10B 1.520(16) . ?
C10B C11B 1.507(17) . ?
C11B C12B 1.519(16) . ?
C12B C13B 1.517(16) . ?
C20B C21B 1.509(16) . ?
C21B C22B 1.507(16) . ?
C22B C23B 1.494(16) . ?
In3 O2C 2.144(8) . ?
In3 N2C 2.210(9) . ?
In3 N1C 2.300(9) . ?
O1C C7C 1.307(14) . ?
O1C In4 2.115(9) . ?
O2C C8C 1.244(14) . ?
N1C C1C 1.394(15) . ?
N2C C7C 1.322(14) . ?
N2C N3C 1.408(13) . ?
N3C C8C 1.300(14) . ?
N3C In4 2.212(10) . ?
C1C C2C 1.399(17) . ?
C1C C6C 1.425(18) . ?
C2C C3C 1.386(16) . ?
C2C C7C 1.446(16) . ?
C3C C4C 1.359(17) . ?
C4C C5C 1.330(17) . ?
C5C C6C 1.434(18) . ?
C8C C9C 1.530(17) . ?
C9C C13C 1.528(12) . ?
C9C C10C 1.544(12) . ?
C10C C11C 1.530(12) . ?
C11C C12C 1.537(14) . ?
C12C C13C 1.543(13) . ?
In4 O1D 2.122(8) . ?
In4 O4D 2.179(9) . ?
In4 O3D 2.183(8) . ?
In4 N3D 2.222(10) . ?
O1D C7D 1.324(14) . ?
O2D C8D 1.292(14) . ?
O2D In5 2.128(8) . ?
O3D C14D 1.549(18) . ?
O4D C15D 1.47(2) . ?
N1D C1D 1.380(15) . ?
N1D In5 2.235(9) . ?
N2D C7D 1.294(14) . ?
N2D N3D 1.430(14) . ?
N2D In5 2.205(10) . ?
N3D C8D 1.291(14) . ?
C1D C6D 1.395(18) . ?
C1D C2D 1.400(17) . ?
C2D C3D 1.445(17) . ?
C2D C7D 1.503(18) . ?
C3D C4D 1.372(17) . ?
C4D C5D 1.384(18) . ?
C5D C6D 1.406(18) . ?
C8D C9D 1.501(17) . ?
C9D C10D 1.521(12) . ?
C9D C13D 1.530(12) . ?
C10D C11D 1.511(12) . ?
C11D C12D 1.506(13) . ?
C12D C13D 1.521(13) . ?
In5 O2E 2.125(9) . ?
In5 N2E 2.205(11) . ?
In5 N1E 2.240(10) . ?
O1E C7E 1.308(16) . ?
O1E In6 2.096(9) . ?
O2E C8E 1.248(14) . ?
N1E C1E 1.404(16) . ?
N2E C7E 1.330(17) . ?
N2E N3E 1.429(13) . ?
N3E C8E 1.336(16) . ?
N3E In6 2.237(10) . ?
C1E C2E 1.371(17) . ?
C1E C6E 1.438(18) . ?
C2E C3E 1.437(16) . ?
C2E C7E 1.523(19) . ?
C3E C4E 1.364(18) . ?
C4E C5E 1.406(19) . ?
C5E C6E 1.375(17) . ?
C8E C9E 1.481(19) . ?
C9E C13E 1.517(14) . ?
C9E C10E 1.522(14) . ?
C10E C11E 1.570(14) . ?
C11E C12E 1.533(14) . ?
C12E C13E 1.504(15) . ?
In6 O1F 2.132(9) . ?
In6 O4F 2.162(10) . ?
In6 N3F 2.215(11) . ?
In6 O1N 2.407(10) . ?
In6 O2N 2.600(10) . ?
O1F C7F 1.287(16) . ?
O2F C8F 1.220(16) . ?
O4F C15F 1.483(19) . ?
N1F C1F 1.434(16) . ?
N2F C7F 1.271(16) . ?
N2F N3F 1.397(13) . ?
N3F C8F 1.349(16) . ?
C1F C6F 1.336(18) . ?
C1F C2F 1.419(19) . ?
C2F C3F 1.436(18) . ?
C2F C7F 1.443(19) . ?
C3F C4F 1.421(19) . ?
C4F C5F 1.34(2) . ?
C5F C6F 1.39(2) . ?
C8F C9F 1.540(18) . ?
C9F C13F 1.473(13) . ?
C9F C10F 1.482(13) . ?
C10F C11F 1.477(14) . ?
C11F C12F 1.495(14) . ?
C12F C13F 1.468(13) . ?
N1N O2N 1.238(16) . ?
N1N O3N 1.242(17) . ?
N1N O1N 1.259(17) . ?
N2N O6N 1.232(10) . ?
N2N O5N 1.243(11) . ?
N2N O4N 1.260(11) . ?
N3N O8N 1.225(10) . ?
N3N O9N 1.269(10) . ?
N3N O7N 1.275(10) . ?
N41N O12N 1.225(14) . ?
N41N O11N 1.242(14) . ?
N41N O10N 1.259(13) . ?
N42N O11N 1.13(2) . ?
N42N O10N 1.260(14) . ?
N42N O22N 1.28(3) . ?
N5N O14N 1.207(13) . ?
N5N O13N 1.241(12) . ?
N5N O15N 1.246(13) . ?
N6N O18N 1.205(13) . ?
N6N O16N 1.270(13) . ?
N6N O17N 1.270(13) . ?
O1S C1S 1.413(17) . ?
O2S C2S 1.294(15) . ?
O3S C3S 1.370(17) . ?
O4S C4S 1.470(15) . ?

loop_
_geom_hbond_atom_site_label_D
_geom_hbond_atom_site_label_H
_geom_hbond_atom_site_label_A
_geom_hbond_distance_DH
_geom_hbond_distance_HA
_geom_hbond_distance_DA
_geom_hbond_angle_DHA
_geom_hbond_site_symmetry_A
N1A H1A1 O16N 0.92 2.02 2.92(3) 166.6 8_444
N1A H1A2 O4S 0.92 2.15 2.973(15) 147.7 1_455
N1B H1B1 O5N 0.92 2.41 3.100(14) 132.3 2_655
N1B H1B2 O12N 0.92 2.00 2.91(3) 175.2 .
N1B H1B2 O22N 0.92 2.18 3.00(2) 148.0 .
N1C H1C1 O22N 0.92 2.17 2.99(2) 147.9 .
N1C H1C2 O4N 0.92 2.15 3.062(15) 171.2 2_655
N1C H1C2 O5N 0.92 2.38 3.066(13) 131.6 2_655
N1D H1D1 O2N 0.92 2.08 2.988(17) 170.6 3
N1D H1D2 O13N 0.92 2.24 3.145(16) 169.0 .
N1E H1E1 O14N 0.92 2.37 3.11(2) 136.4 .
N1E H1E2 O9N 0.92 2.17 3.033(14) 154.9 .
N1F H1F1 O7N 0.92 1.97 2.867(14) 165.9 3_455
N1F H1F2 O2S 0.92 2.44 3.215(15) 141.6 3_455
N1F H1F2 O18N 0.92 2.45 3.093(19) 127.1 8_444
O1S H1S O6N 0.84 1.91 2.689(15) 153.3 .
O2S H2S N1F 0.84 2.59 3.215(15) 131.7 3
O3S H3S O6N 0.84 1.87 2.704(17) 173.4 2_665
O4S H4S O2S 0.84 2.05 2.854(17) 161.0 3
